data_7213984
loop_
_publ_author_name
'Woodall, Christopher H.'
'Brayshaw, Simon K.'
'Schiffers, Stefanie'
'Allan, David R.'
'Parsons, Simon'
'Valiente, Rafael'
'Raithby, Paul R.'

_publ_section_title
;
 High-pressure crystallographic and spectroscopic studies on two molecular
 dithienylethene switches
;
_journal_issue 11
_journal_name_full CrystEngComm
_journal_page_first 2119
_journal_paper_doi 10.1039/c3ce41933a
_journal_volume 16
_journal_year 2014
_chemical_formula_moiety 'C23 H14 F6 S2'
_chemical_formula_sum 'C23 H14 F6 S2'
_chemical_formula_weight 468.46
_chemical_name_common BenzothiopheneDTE
_chemical_name_systematic
;
 1,2-Bis(2-methyl benzothiophen-3-yl) perfluorocyclopentene
;
_space_group_IT_number 14
_symmetry_cell_setting monoclinic
_symmetry_space_group_name_Hall '-P 2yn'
_symmetry_space_group_name_H-M 'P 1 21/n 1'
_atom_sites_solution_hydrogens geom
_atom_sites_solution_primary direct
_atom_sites_solution_secondary difmap
_audit_creation_method SHELXL-97
_cell_angle_alpha 90.00
_cell_angle_beta 107.21(3)
_cell_angle_gamma 90.00
_cell_formula_units_Z 4
_cell_length_a 9.894(2)
_cell_length_b 14.736(3)
_cell_length_c 10.588(2)
_cell_measurement_reflns_used 1405
_cell_measurement_temperature 293
_cell_measurement_theta_max 25.6144
_cell_measurement_theta_min 3.3181
_cell_volume 1474.6(6)
_diffrn_ambient_temperature 293
_diffrn_measured_fraction_theta_full 0.309
_diffrn_measured_fraction_theta_max 0.309
_diffrn_measurement_device
;
CrystalLogic Kappa (3 circle)
;
_diffrn_measurement_device_type
;
Rigaku Saturn724+ (2x2 bin mode)
;
_diffrn_measurement_method \w
_diffrn_radiation_monochromator Synchrotron
_diffrn_radiation_type synchrotron
_diffrn_radiation_wavelength 0.6889
_diffrn_reflns_av_R_equivalents 0.0661
_diffrn_reflns_av_sigmaI/netI 0.0567
_diffrn_reflns_limit_h_max 8
_diffrn_reflns_limit_h_min -8
_diffrn_reflns_limit_k_max 18
_diffrn_reflns_limit_k_min -17
_diffrn_reflns_limit_l_max 9
_diffrn_reflns_limit_l_min -9
_diffrn_reflns_number 4687
_diffrn_reflns_theta_full 25.25
_diffrn_reflns_theta_max 25.25
_diffrn_reflns_theta_min 3.32
_exptl_absorpt_coefficient_mu 0.345
_exptl_absorpt_correction_T_max 1.00000
_exptl_absorpt_correction_T_min 0.64152
_exptl_absorpt_correction_type multi-scan
_exptl_absorpt_process_details
;
CrysAlisPro, Oxford Diffraction Ltd.,
Version 1.171.34.9 (release 08-12-2009 CrysAlis171 .NET)
(compiled Dec  8 2009,17:31:18)
Empirical absorption correction using spherical harmonics,
 implemented in SCALE3 ABSPACK scaling algorithm.
;
_exptl_crystal_colour colourless
_exptl_crystal_density_diffrn 2.110
_exptl_crystal_description block
_exptl_crystal_F_000 952
_exptl_crystal_size_max 0.16
_exptl_crystal_size_mid 0.10
_exptl_crystal_size_min 0.10
_refine_diff_density_max 0.350
_refine_diff_density_min -0.332
_refine_diff_density_rms 0.049
_refine_ls_extinction_method none
_refine_ls_goodness_of_fit_ref 1.290
_refine_ls_hydrogen_treatment constr
_refine_ls_matrix_type full
_refine_ls_number_parameters 137
_refine_ls_number_reflns 908
_refine_ls_number_restraints 68
_refine_ls_restrained_S_all 1.262
_refine_ls_R_factor_all 0.0557
_refine_ls_R_factor_gt 0.0436
_refine_ls_shift/su_max 0.000
_refine_ls_shift/su_mean 0.000
_refine_ls_structure_factor_coef Fsqd
_refine_ls_weighting_details 'calc w=1/[\s^2^(Fo^2^)+(0.0221P)^2^+1.6990P] where P=(Fo^2^+2Fc^2^)/3'
_refine_ls_weighting_scheme calc
_refine_ls_wR_factor_gt 0.0962
_refine_ls_wR_factor_ref 0.1031
_reflns_number_gt 765
_reflns_number_total 908
_reflns_threshold_expression >2sigma(I)
_cod_data_source_file c3ce41933a.txt
_cod_data_source_block 8.90GPaBenzothiopheneDTE
_cod_depositor_comments
;
The following automatic conversions were performed:

'_symmetry_cell_setting' value 'Monoclinic' changed to 'monoclinic'
according to
/usr/data/users/saulius/automatic-downloads/current/RSC/lib/dictionaries/cif_core.dic
dictionary named 'cif_core.dic' version 2.4.2 from 2011-04-26.

Automatic conversion script
Id: cif_fix_values 2281 2013-09-26 08:29:07Z andrius 
;
_cod_original_cell_volume 1474.6(5)
_cod_original_sg_symbol_H-M 'P 1 21/n 1 '
_cod_database_code 7213984

loop_
_symmetry_equiv_pos_as_xyz
x,y,z
-x+1/2,y+1/2,-z+1/2
-x,-y,-z
x-1/2,-y-1/2,z-1/2

loop_
_atom_site_label
_atom_site_type_symbol
_atom_site_fract_x
_atom_site_fract_y
_atom_site_fract_z
_atom_site_U_iso_or_equiv
_atom_site_adp_type
_atom_site_occupancy
_atom_site_symmetry_multiplicity
_atom_site_calc_flag
_atom_site_refinement_flags
C1 C 0.5416(9) 0.1671(3) 0.8100(7) 0.0137(11) Uiso 1 1 d D
C2 C 0.4780(8) 0.2506(3) 0.8445(6) 0.0123(11) Uiso 1 1 d D
C3 C 0.5523(9) 0.2687(3) 0.9939(7) 0.0138(15) Uiso 1 1 d D
C4 C 0.6714(8) 0.1973(3) 1.0296(6) 0.0117(11) Uiso 1 1 d D
C5 C 0.6484(9) 0.1380(3) 0.9110(7) 0.0130(11) Uiso 1 1 d D
C11 C 0.6897(10) 0.2185(3) 0.6031(8) 0.0176(11) Uiso 1 1 d D
H11A H 0.7015 0.2562 0.6795 0.026 Uiso 1 1 calc R
H11B H 0.6809 0.2560 0.5269 0.026 Uiso 1 1 calc R
H11C H 0.7704 0.1795 0.6164 0.026 Uiso 1 1 calc R
C12 C 0.5597(8) 0.1624(3) 0.5818(7) 0.0140(11) Uiso 1 1 d D
C13 C 0.5009(8) 0.1323(3) 0.6743(7) 0.0101(10) Uiso 1 1 d D
C14 C 0.3889(8) 0.0673(3) 0.6220(6) 0.0123(11) Uiso 1 1 d D
C15 C 0.3164(9) 0.0120(3) 0.6868(7) 0.0173(12) Uiso 1 1 d D
H15 H 0.3407 0.0117 0.7786 0.021 Uiso 1 1 calc R
C16 C 0.2070(10) -0.0431(3) 0.6123(8) 0.0223(13) Uiso 1 1 d D
H16 H 0.1561 -0.0791 0.6542 0.027 Uiso 1 1 calc R
C17 C 0.1743(9) -0.0441(3) 0.4754(7) 0.0171(12) Uiso 1 1 d D
H17 H 0.0951 -0.0758 0.4258 0.021 Uiso 1 1 calc R
C18 C 0.2566(9) 0.0008(3) 0.4124(7) 0.0145(11) Uiso 1 1 d D
H18 H 0.2423 -0.0068 0.3222 0.017 Uiso 1 1 calc R
C19 C 0.3625(8) 0.0584(3) 0.4865(6) 0.0125(11) Uiso 1 1 d D
C31 C 0.6078(9) -0.0739(3) 0.9242(8) 0.0195(12) Uiso 1 1 d D
H31A H 0.5375 -0.0314 0.9327 0.029 Uiso 1 1 calc R
H31B H 0.6400 -0.1093 1.0037 0.029 Uiso 1 1 calc R
H31C H 0.5676 -0.1134 0.8506 0.029 Uiso 1 1 calc R
C32 C 0.7288(8) -0.0241(3) 0.9022(7) 0.0151(11) Uiso 1 1 d D
C33 C 0.7484(9) 0.0676(3) 0.9015(7) 0.0123(11) Uiso 1 1 d D
C34 C 0.8758(8) 0.0913(3) 0.8737(7) 0.0131(11) Uiso 1 1 d D
C35 C 0.9245(11) 0.1781(3) 0.8561(7) 0.0126(11) Uiso 1 1 d D
H35 H 0.8746 0.2293 0.8679 0.015 Uiso 1 1 calc R
C36 C 1.0462(10) 0.1866(3) 0.8214(7) 0.0140(12) Uiso 1 1 d D
H36 H 1.0785 0.2443 0.8095 0.017 Uiso 1 1 calc R
C37 C 1.1233(9) 0.1110(3) 0.8032(7) 0.0179(12) Uiso 1 1 d D
H37 H 1.2050 0.1188 0.7779 0.021 Uiso 1 1 calc R
C38 C 1.0787(10) 0.0243(3) 0.8228(7) 0.0154(12) Uiso 1 1 d D
H38 H 1.1310 -0.0264 0.8138 0.018 Uiso 1 1 calc R
C39 C 0.9534(9) 0.0154(3) 0.8564(7) 0.0140(12) Uiso 1 1 d D
F1 F 0.4935(6) 0.32211(16) 0.7714(5) 0.0211(7) Uiso 1 1 d D
F2 F 0.3357(6) 0.24334(16) 0.8280(4) 0.0208(7) Uiso 1 1 d D
F3 F 0.6062(6) 0.35307(16) 1.0098(5) 0.0190(7) Uiso 1 1 d D
F4 F 0.4650(7) 0.25899(19) 1.0646(6) 0.0237(10) Uiso 1 1 d D
F5 F 0.7996(6) 0.23796(16) 1.0600(4) 0.0196(7) Uiso 1 1 d D
F6 F 0.6699(6) 0.14973(16) 1.1392(4) 0.0195(7) Uiso 1 1 d D
S1 S 0.4770(3) 0.11891(7) 0.4263(2) 0.020(2) Uani 1 1 d D
S2 S 0.8672(3) -0.08281(7) 0.8734(2) 0.020(2) Uani 1 1 d D

loop_
_atom_site_aniso_label
_atom_site_aniso_U_11
_atom_site_aniso_U_22
_atom_site_aniso_U_33
_atom_site_aniso_U_23
_atom_site_aniso_U_13
_atom_site_aniso_U_12
S1 0.027(3) 0.0129(6) 0.017(2) 0.0001(6) 0.001(3) 0.0004(8)
S2 0.023(3) 0.0104(6) 0.024(2) 0.0014(6) 0.003(3) 0.0004(8)

loop_
_atom_type_symbol
_atom_type_description
_atom_type_scat_dispersion_real
_atom_type_scat_dispersion_imag
_atom_type_scat_source
C C 0.0029 0.0015 'International Tables Vol C Tables 4.2.6.8 and 6.1.1.4'
H H 0.0000 0.0000 'International Tables Vol C Tables 4.2.6.8 and 6.1.1.4'
F F 0.0165 0.0096 'International Tables Vol C Tables 4.2.6.8 and 6.1.1.4'
S S 0.1188 0.1164 'International Tables Vol C Tables 4.2.6.8 and 6.1.1.4'

loop_
_geom_angle_atom_site_label_1
_geom_angle_atom_site_label_2
_geom_angle_atom_site_label_3
_geom_angle
C5 C1 C13 126.7(7)
C5 C1 C2 111.4(5)
C13 C1 C2 121.4(4)
F1 C2 F2 106.0(4)
F1 C2 C1 112.5(8)
F2 C2 C1 113.6(5)
F1 C2 C3 110.5(4)
F2 C2 C3 107.5(7)
C1 C2 C3 106.7(4)
F4 C3 F3 109.6(7)
F4 C3 C2 111.7(6)
F3 C3 C2 109.7(6)
F4 C3 C4 111.8(6)
F3 C3 C4 110.8(6)
C2 C3 C4 103.2(6)
F5 C4 F6 105.7(4)
F5 C4 C5 111.0(7)
F6 C4 C5 112.3(4)
F5 C4 C3 110.5(4)
F6 C4 C3 111.2(7)
C5 C4 C3 106.2(4)
C1 C5 C33 124.5(7)
C1 C5 C4 112.0(6)
C33 C5 C4 122.5(4)
C13 C12 C11 127.5(5)
C13 C12 S1 112.6(5)
C11 C12 S1 119.6(7)
C12 C13 C14 112.6(6)
C12 C13 C1 122.9(6)
C14 C13 C1 124.3(8)
C19 C14 C15 119.1(5)
C19 C14 C13 110.3(7)
C15 C14 C13 130.3(6)
C14 C15 C16 119.2(7)
C17 C16 C15 119.9(9)
C18 C17 C16 121.1(6)
C17 C18 C19 118.5(7)
C14 C19 C18 121.3(8)
C14 C19 S1 113.2(4)
C18 C19 S1 125.3(7)
C33 C32 C31 127.9(7)
C33 C32 S2 112.0(7)
C31 C32 S2 120.1(4)
C32 C33 C34 112.4(7)
C32 C33 C5 127.1(8)
C34 C33 C5 120.1(5)
C39 C34 C35 119.3(9)
C39 C34 C33 112.7(6)
C35 C34 C33 127.9(7)
C36 C35 C34 119.1(7)
C35 C36 C37 121.7(7)
C38 C37 C36 120.2(9)
C39 C38 C37 118.1(7)
C38 C39 C34 121.5(6)
C38 C39 S2 127.9(5)
C34 C39 S2 110.5(7)
C19 S1 C12 91.0(4)
C39 S2 C32 92.3(4)

loop_
_geom_bond_atom_site_label_1
_geom_bond_atom_site_label_2
_geom_bond_distance
C1 C5 1.332(6)
C1 C13 1.466(9)
C1 C2 1.476(9)
C2 F1 1.343(7)
C2 F2 1.371(9)
C2 C3 1.558(7)
C3 F4 1.308(11)
C3 F3 1.343(6)
C3 C4 1.541(8)
C4 F5 1.353(8)
C4 F6 1.360(8)
C4 C5 1.491(8)
C5 C33 1.458(9)
C11 C12 1.489(10)
C12 C13 1.353(11)
C12 S1 1.730(5)
C13 C14 1.445(7)
C14 C19 1.386(9)
C14 C15 1.394(11)
C15 C16 1.395(7)
C16 C17 1.388(10)
C17 C18 1.366(12)
C18 C19 1.395(6)
C19 S1 1.707(9)
C31 C32 1.481(11)
C32 C33 1.365(6)
C32 S2 1.721(9)
C33 C34 1.420(11)
C34 C39 1.399(9)
C34 C35 1.399(8)
C35 C36 1.365(12)
C36 C37 1.396(9)
C37 C38 1.387(8)
C38 C39 1.393(12)
C39 S2 1.716(7)
